data_2234731
loop_
_publ_author_name
'Mustafa, Ghulam'
'Akkurt, Mehmet'
'Khan, Islam Ullah'
'Muhmood, Tahir'

_publ_section_title
;
 Cyanomethyl 4-(4-methylbenzenesulfonamido)benzoate
;
_journal_coeditor_code LH5455
_journal_issue 5
_journal_name_full 'Acta Crystallographica Section E'
_journal_page_first o1488
_journal_paper_doi 10.1107/S1600536812017126
_journal_volume 68
_journal_year 2012
_chemical_formula_iupac 'C16 H14 N2 O4 S'
_chemical_formula_moiety 'C16 H14 N2 O4 S'
_chemical_formula_sum 'C16 H14 N2 O4 S'
_chemical_formula_weight 330.36
_chemical_name_systematic
;
Cyanomethyl 4-(4-methylbenzenesulfonamido)benzoate
;
_space_group_IT_number 4
_symmetry_cell_setting monoclinic
_symmetry_space_group_name_Hall 'P 2yb'
_symmetry_space_group_name_H-M 'P 1 21 1'
_atom_sites_solution_hydrogens geom
_atom_sites_solution_primary direct
_atom_sites_solution_secondary difmap
_cell_angle_alpha 90
_cell_angle_beta 91.222(3)
_cell_angle_gamma 90
_cell_formula_units_Z 2
_cell_length_a 5.9360(3)
_cell_length_b 8.1992(4)
_cell_length_c 15.9068(8)
_cell_measurement_reflns_used 2045
_cell_measurement_temperature 296(2)
_cell_measurement_theta_max 24.73
_cell_measurement_theta_min 2.56
_cell_volume 774.02(7)
_computing_cell_refinement 'SAINT (Bruker, 2007)'
_computing_data_collection 'APEX2 (Bruker, 2007)'
_computing_data_reduction 'SAINT (Bruker, 2007)'
_computing_molecular_graphics 'ORTEP-3 for Windows (Farrugia, 1997) and PLATON (Spek, 2009)'
_computing_publication_material 'WinGX (Farrugia, 1999) and PLATON (Spek, 2009)'
_computing_structure_refinement 'SHELXL97 (Sheldrick, 2008)'
_computing_structure_solution 'SHELXS97 (Sheldrick, 2008)'
_diffrn_ambient_temperature 296(2)
_diffrn_measured_fraction_theta_full 0.996
_diffrn_measured_fraction_theta_max 0.996
_diffrn_measurement_device_type 'Bruker APEXII CCD'
_diffrn_measurement_method '\f and \w scans'
_diffrn_radiation_monochromator graphite
_diffrn_radiation_source 'sealed tube'
_diffrn_radiation_type MoK\a
_diffrn_radiation_wavelength 0.71073
_diffrn_reflns_av_R_equivalents 0.0266
_diffrn_reflns_av_sigmaI/netI 0.0489
_diffrn_reflns_limit_h_max 7
_diffrn_reflns_limit_h_min -7
_diffrn_reflns_limit_k_max 10
_diffrn_reflns_limit_k_min -8
_diffrn_reflns_limit_l_max 15
_diffrn_reflns_limit_l_min -20
_diffrn_reflns_number 6266
_diffrn_reflns_reduction_process
;
;
_diffrn_reflns_theta_full 27.09
_diffrn_reflns_theta_max 27.09
_diffrn_reflns_theta_min 1.28
_diffrn_standards_number 0
_exptl_absorpt_coefficient_mu 0.231
_exptl_absorpt_correction_type none
_exptl_crystal_colour yellow
_exptl_crystal_density_diffrn 1.418
_exptl_crystal_density_method 'Not Measured'
_exptl_crystal_description block
_exptl_crystal_F_000 344
_exptl_crystal_size_max 0.28
_exptl_crystal_size_mid 0.23
_exptl_crystal_size_min 0.19
_refine_diff_density_max 0.200
_refine_diff_density_min -0.249
_refine_ls_abs_structure_details 'Flack (1983), 1248 Freidel pairs'
_refine_ls_abs_structure_Flack 0.30(10)
_refine_ls_extinction_method none
_refine_ls_goodness_of_fit_ref 1.010
_refine_ls_hydrogen_treatment constr
_refine_ls_matrix_type full
_refine_ls_number_parameters 210
_refine_ls_number_reflns 3077
_refine_ls_number_restraints 1
_refine_ls_restrained_S_all 1.010
_refine_ls_R_factor_all 0.0707
_refine_ls_R_factor_gt 0.0461
_refine_ls_shift/su_max 0.000
_refine_ls_shift/su_mean 0.000
_refine_ls_structure_factor_coef Fsqd
_refine_ls_weighting_details 'calc w=1/[\s^2^(Fo^2^)+(0.0538P)^2^+0.0338P] where P=(Fo^2^+2Fc^2^)/3'
_refine_ls_weighting_scheme calc
_refine_ls_wR_factor_gt 0.0957
_refine_ls_wR_factor_ref 0.1064
_reflns_number_gt 2306
_reflns_number_total 3077
_reflns_threshold_expression I>2\s(I)
_cod_data_source_file lh5455.cif
_cod_data_source_block I
_cod_original_sg_symbol_H-M 'P 21'
_cod_database_code 2234731
_cod_database_fobs_code 2234731

loop_
_symmetry_equiv_pos_site_id
_symmetry_equiv_pos_as_xyz
1 x,y,z
2 -x,1/2+y,-z

loop_
_atom_site_aniso_label
_atom_site_aniso_U_11
_atom_site_aniso_U_22
_atom_site_aniso_U_33
_atom_site_aniso_U_12
_atom_site_aniso_U_13
_atom_site_aniso_U_23
S1 0.0447(3) 0.0424(4) 0.0486(4) -0.0002(4) -0.0010(3) -0.0054(4)
O1 0.0656(14) 0.0481(15) 0.0572(15) -0.0175(12) 0.0007(11) 0.0017(11)
O2 0.0456(12) 0.0650(16) 0.0684(17) 0.0109(12) -0.0035(12) -0.0136(13)
O3 0.0728(17) 0.0376(14) 0.078(2) 0.0009(12) -0.0101(15) 0.0073(13)
O4 0.0626(13) 0.0432(13) 0.0662(16) -0.0060(11) -0.0166(11) -0.0016(12)
N1 0.0686(16) 0.0394(17) 0.0430(16) -0.0007(12) -0.0077(13) -0.0001(11)
N2 0.080(3) 0.147(4) 0.089(3) -0.016(3) -0.017(2) -0.030(3)
C1 0.081(2) 0.087(3) 0.065(2) -0.032(3) 0.0211(18) -0.016(3)
C2 0.0556(16) 0.0490(19) 0.0493(18) -0.0153(19) 0.0056(13) -0.012(2)
C3 0.069(2) 0.060(2) 0.049(2) -0.0071(17) -0.0092(17) 0.0152(16)
C4 0.0490(16) 0.0492(19) 0.056(2) 0.0085(15) -0.0042(16) 0.0071(16)
C5 0.0401(12) 0.0322(13) 0.0473(15) 0.0002(17) -0.0056(11) -0.0017(18)
C6 0.0481(17) 0.0507(18) 0.047(2) 0.0090(16) -0.0053(15) 0.0056(15)
C7 0.0441(16) 0.0535(19) 0.065(2) 0.0053(16) 0.0008(16) -0.0030(18)
C8 0.0480(16) 0.0437(19) 0.0352(17) 0.0022(15) 0.0048(13) -0.0013(14)
C9 0.0486(17) 0.051(2) 0.061(2) 0.0068(16) -0.0147(16) -0.0020(17)
C10 0.0517(14) 0.0448(17) 0.0554(18) 0.011(2) -0.0074(13) 0.002(2)
C11 0.0458(12) 0.0407(16) 0.0383(15) 0.0018(18) 0.0024(11) 0.0028(17)
C12 0.0435(17) 0.047(2) 0.049(2) 0.0035(15) -0.0040(15) -0.0004(16)
C13 0.0458(17) 0.044(2) 0.055(2) 0.0056(16) -0.0082(17) -0.0011(18)
C14 0.0471(17) 0.048(2) 0.049(2) -0.0018(17) -0.0003(16) -0.0013(18)
C15 0.072(2) 0.057(2) 0.057(2) -0.0181(19) -0.0040(19) -0.0070(18)
C16 0.066(3) 0.095(3) 0.050(3) -0.018(2) -0.0030(19) -0.015(2)

loop_
_atom_site_type_symbol
_atom_site_label
_atom_site_fract_x
_atom_site_fract_y
_atom_site_fract_z
_atom_site_U_iso_or_equiv
_atom_site_thermal_displace_type
_atom_site_calc_flag
_atom_site_refinement_flags
_atom_site_occupancy
S S1 0.58175(11) 0.32017(11) 0.30134(5) 0.0453(2) Uani d . 1.000
O O1 0.6354(4) 0.4862(3) 0.28356(14) 0.0570(8) Uani d . 1.000
O O2 0.7581(3) 0.2041(3) 0.31249(15) 0.0597(9) Uani d . 1.000
O O3 0.1129(4) -0.4816(3) 0.16303(18) 0.0630(10) Uani d . 1.000
O O4 -0.1469(4) -0.3362(3) 0.09421(15) 0.0576(8) Uani d . 1.000
N N1 0.4185(4) 0.2648(3) 0.22249(17) 0.0505(9) Uani d . 1.000
N N2 -0.6118(7) -0.3907(7) -0.0148(3) 0.1056(19) Uani d . 1.000
C C1 0.0250(6) 0.3400(6) 0.6140(2) 0.0774(14) Uani d . 1.000
C C2 0.1617(5) 0.3314(5) 0.53585(18) 0.0512(10) Uani d . 1.000
C C3 0.3637(6) 0.2464(4) 0.5345(2) 0.0595(12) Uani d . 1.000
C C4 0.4901(5) 0.2381(4) 0.4627(2) 0.0515(11) Uani d . 1.000
C C5 0.4149(4) 0.3166(4) 0.39131(16) 0.0400(8) Uani d . 1.000
C C6 0.2138(5) 0.4021(4) 0.3910(2) 0.0487(11) Uani d . 1.000
C C7 0.0899(5) 0.4073(4) 0.4624(2) 0.0542(11) Uani d . 1.000
C C8 0.3266(5) 0.1077(4) 0.20785(18) 0.0422(10) Uani d . 1.000
C C9 0.4346(5) -0.0359(4) 0.2306(2) 0.0538(11) Uani d . 1.000
C C10 0.3380(4) -0.1827(5) 0.20995(18) 0.0508(9) Uani d . 1.000
C C11 0.1348(4) -0.1913(5) 0.16607(16) 0.0416(8) Uani d . 1.000
C C12 0.0272(5) -0.0468(4) 0.1442(2) 0.0466(11) Uani d . 1.000
C C13 0.1211(5) 0.0997(4) 0.1656(2) 0.0484(11) Uani d . 1.000
C C14 0.0402(5) -0.3518(4) 0.1432(2) 0.0481(11) Uani d . 1.000
C C15 -0.2527(6) -0.4841(4) 0.0670(2) 0.0621(12) Uani d . 1.000
C C16 -0.4543(8) -0.4347(5) 0.0209(3) 0.0704(17) Uani d . 1.000
H H1 0.38520 0.33880 0.18600 0.0610 Uiso d R 1.000
H H1A 0.02430 0.45000 0.63460 0.1160 Uiso c R 1.000
H H1B 0.08990 0.26940 0.65610 0.1160 Uiso c R 1.000
H H1C -0.12670 0.30610 0.60120 0.1160 Uiso c R 1.000
H H3 0.41510 0.19380 0.58310 0.0710 Uiso c R 1.000
H H4 0.62470 0.18000 0.46270 0.0620 Uiso c R 1.000
H H6 0.16340 0.45560 0.34250 0.0590 Uiso c R 1.000
H H7 -0.04630 0.46340 0.46160 0.0650 Uiso c R 1.000
H H9 0.57210 -0.03270 0.25960 0.0640 Uiso c R 1.000
H H10 0.41080 -0.27870 0.22580 0.0610 Uiso c R 1.000
H H12 -0.10980 -0.04980 0.11480 0.0560 Uiso c R 1.000
H H13 0.04560 0.19560 0.15150 0.0580 Uiso c R 1.000
H H15A -0.29080 -0.55120 0.11490 0.0740 Uiso c R 1.000
H H15B -0.15360 -0.54570 0.03110 0.0740 Uiso c R 1.000

loop_
_atom_type_symbol
_atom_type_description
_atom_type_scat_dispersion_real
_atom_type_scat_dispersion_imag
_atom_type_scat_source
C C 0.0033 0.0016 ' International Tables Vol C Tables 4.2.6.8 and 6.1.1.4'
H H 0.0000 0.0000 ' International Tables Vol C Tables 4.2.6.8 and 6.1.1.4'
N N 0.0061 0.0033 ' International Tables Vol C Tables 4.2.6.8 and 6.1.1.4'
O O 0.0106 0.0060 ' International Tables Vol C Tables 4.2.6.8 and 6.1.1.4'
S S 0.1246 0.1234 ' International Tables Vol C Tables 4.2.6.8 and 6.1.1.4'

loop_
_geom_angle_atom_site_label_1
_geom_angle_atom_site_label_2
_geom_angle_atom_site_label_3
_geom_angle
_geom_angle_publ_flag
O1 S1 O2 119.72(14) no
O1 S1 N1 104.13(14) no
O1 S1 C5 108.00(15) no
O2 S1 N1 109.43(14) no
O2 S1 C5 108.25(14) no
N1 S1 C5 106.57(13) no
C14 O4 C15 116.5(3) no
S1 N1 C8 126.8(2) no
S1 N1 H1 117.00 no
C8 N1 H1 117.00 no
C3 C2 C7 117.6(3) no
C1 C2 C3 121.3(3) no
C1 C2 C7 121.1(3) no
C2 C3 C4 121.5(3) no
C3 C4 C5 119.2(3) no
S1 C5 C6 119.3(2) no
S1 C5 C4 120.2(2) no
C4 C5 C6 120.4(3) no
C5 C6 C7 119.5(3) no
C2 C7 C6 121.8(3) no
C9 C8 C13 119.1(3) no
N1 C8 C13 117.1(3) no
N1 C8 C9 123.8(3) no
C8 C9 C10 119.7(3) no
C9 C10 C11 121.5(3) no
C12 C11 C14 122.0(2) no
C10 C11 C12 118.4(3) no
C10 C11 C14 119.6(3) no
C11 C12 C13 120.4(3) no
C8 C13 C12 121.0(3) no
O3 C14 C11 126.9(3) no
O3 C14 O4 121.9(3) no
O4 C14 C11 111.3(3) no
O4 C15 C16 105.6(3) no
N2 C16 C15 177.8(5) no
C2 C1 H1A 109.00 no
C2 C1 H1B 109.00 no
C2 C1 H1C 109.00 no
H1A C1 H1B 109.00 no
H1A C1 H1C 109.00 no
H1B C1 H1C 110.00 no
C2 C3 H3 119.00 no
C4 C3 H3 119.00 no
C3 C4 H4 120.00 no
C5 C4 H4 120.00 no
C5 C6 H6 120.00 no
C7 C6 H6 120.00 no
C2 C7 H7 119.00 no
C6 C7 H7 119.00 no
C8 C9 H9 120.00 no
C10 C9 H9 120.00 no
C9 C10 H10 119.00 no
C11 C10 H10 119.00 no
C11 C12 H12 120.00 no
C13 C12 H12 120.00 no
C8 C13 H13 120.00 no
C12 C13 H13 119.00 no
O4 C15 H15A 111.00 no
O4 C15 H15B 111.00 no
C16 C15 H15A 111.00 no
C16 C15 H15B 111.00 no
H15A C15 H15B 109.00 no

loop_
_geom_bond_atom_site_label_1
_geom_bond_atom_site_label_2
_geom_bond_distance
_geom_bond_publ_flag
S1 O1 1.428(3) no
S1 O2 1.423(2) no
S1 N1 1.633(3) no
S1 C5 1.758(3) no
O3 C14 1.189(4) no
O4 C14 1.349(4) no
O4 C15 1.429(4) no
N1 C8 1.416(4) no
N2 C16 1.142(7) no
N1 H1 0.8600 no
C1 C2 1.501(4) no
C2 C7 1.383(4) no
C2 C3 1.388(5) no
C3 C4 1.382(5) no
C4 C5 1.372(4) no
C5 C6 1.384(4) no
C6 C7 1.367(4) no
C8 C9 1.385(5) no
C8 C13 1.382(4) no
C9 C10 1.370(5) no
C10 C11 1.382(3) no
C11 C12 1.387(5) no
C11 C14 1.473(5) no
C12 C13 1.364(5) no
C15 C16 1.448(6) no
C1 H1A 0.9600 no
C1 H1B 0.9600 no
C1 H1C 0.9600 no
C3 H3 0.9300 no
C4 H4 0.9300 no
C6 H6 0.9300 no
C7 H7 0.9300 no
C9 H9 0.9300 no
C10 H10 0.9300 no
C12 H12 0.9300 no
C13 H13 0.9300 no
C15 H15A 0.9700 no
C15 H15B 0.9700 no

loop_
_geom_hbond_atom_site_label_D
_geom_hbond_atom_site_label_H
_geom_hbond_atom_site_label_A
_geom_hbond_site_symmetry_A
_geom_hbond_distance_DH
_geom_hbond_distance_HA
_geom_hbond_distance_DA
_geom_hbond_angle_DHA
_geom_hbond_publ_flag
N1 H1 O3 1_565 0.86 2.21 2.904(3) 138 yes
C1 H1A O2 2_656 0.96 2.58 3.446(5) 150 yes
C9 H9 O2 . 0.93 2.38 3.025(4) 126 yes
C10 H10 O1 1_545 0.93 2.51 3.431(4) 172 yes
C12 H12 N2 2_455 0.93 2.62 3.426(6) 146 yes

loop_
_geom_torsion_atom_site_label_1
_geom_torsion_atom_site_label_2
_geom_torsion_atom_site_label_3
_geom_torsion_atom_site_label_4
_geom_torsion
_geom_torsion_publ_flag
O1 S1 N1 C8 176.9(2) no
O2 S1 N1 C8 47.8(3) no
C5 S1 N1 C8 -69.1(3) no
O1 S1 C5 C4 -118.0(3) no
O2 S1 C5 C4 13.0(3) no
N1 S1 C5 C4 130.6(3) no
O1 S1 C5 C6 58.1(3) no
O2 S1 C5 C6 -171.0(2) no
N1 S1 C5 C6 -53.3(3) no
C15 O4 C14 C11 179.3(2) no
C14 O4 C15 C16 176.3(3) no
C15 O4 C14 O3 -0.3(4) no
S1 N1 C8 C9 -32.5(4) no
S1 N1 C8 C13 150.0(2) no
C1 C2 C7 C6 179.3(3) no
C1 C2 C3 C4 180.0(3) no
C3 C2 C7 C6 -1.1(5) no
C7 C2 C3 C4 0.3(5) no
C2 C3 C4 C5 0.5(5) no
C3 C4 C5 C6 -0.5(5) no
C3 C4 C5 S1 175.5(3) no
C4 C5 C6 C7 -0.2(5) no
S1 C5 C6 C7 -176.3(2) no
C5 C6 C7 C2 1.1(5) no
N1 C8 C13 C12 175.8(3) no
C9 C8 C13 C12 -1.8(5) no
N1 C8 C9 C10 -176.6(3) no
C13 C8 C9 C10 0.9(4) no
C8 C9 C10 C11 0.5(4) no
C9 C10 C11 C12 -1.0(4) no
C9 C10 C11 C14 178.3(3) no
C10 C11 C14 O4 -174.3(2) no
C12 C11 C14 O3 -175.5(3) no
C12 C11 C14 O4 5.0(4) no
C10 C11 C14 O3 5.2(5) no
C10 C11 C12 C13 0.1(4) no
C14 C11 C12 C13 -179.2(3) no
C11 C12 C13 C8 1.3(5) no

loop_
_cod_related_entry_id
_cod_related_entry_database
_cod_related_entry_code
1 ChemSpider 28502563
